data_2240744
loop_
_publ_author_name
'Joo, Hea-Chung'
'Lee, Uk'

_publ_section_title
;
 Crystal structure of pentapotassium dihydrogen
 nonavanadato(V)platinate(IV) nonahydrate
;
_journal_coeditor_code VN2093
_journal_issue 6
_journal_name_full 'Acta Crystallographica Section E'
_journal_page_first 647
_journal_page_last 649
_journal_paper_doi 10.1107/S2056989015009135
_journal_volume 71
_journal_year 2015
_chemical_formula_iupac 'K5 [H2 Pt V9 O28], 9H2 O'
_chemical_formula_moiety 'H2 O28 Pt V9, 9(H2 O), 5(K)'
_chemical_formula_structural 'Pt H2 V9 O28, 98(H2 O), K5'
_chemical_formula_sum 'H20 K5 O37 Pt V9'
_chemical_formula_weight 1461.21
_chemical_name_systematic
;
Pentapotassium dihydrogen nonavanadato(V)platinate(IV) nonahydrate
;
_space_group_crystal_system triclinic
_space_group_IT_number 2
_space_group_name_Hall '-P 1'
_space_group_name_H-M_alt 'P -1'
_symmetry_space_group_name_Hall '-P 1'
_symmetry_space_group_name_H-M 'P -1'
_atom_sites_solution_hydrogens difmap
_atom_sites_solution_primary direct
_atom_sites_solution_secondary difmap
_audit_creation_method SHELXL-2014/7
_cell_angle_alpha 103.734(5)
_cell_angle_beta 106.193(6)
_cell_angle_gamma 92.480(4)
_cell_formula_units_Z 2
_cell_length_a 10.1663(7)
_cell_length_b 12.8350(7)
_cell_length_c 13.615(2)
_cell_measurement_reflns_used 30
_cell_measurement_temperature 298(2)
_cell_measurement_theta_max 10.50
_cell_measurement_theta_min 9.55
_cell_volume 1645.8(3)
_computing_cell_refinement
;
<i>STADI4</i> (Stoe & Cie, 1996)
;
_computing_data_collection
;
<i>STADI4</i> (Stoe & Cie, 1996)
;
_computing_data_reduction
;
<i>X-RED</i> (Stoe & Cie, 1996)
;
_computing_molecular_graphics
;
<i>ORTEP-3 for Windows </i> (Farrugia, 2012) and
<i>DIAMOND</i> (Brandenburg, 1998)
;
_computing_publication_material
;
<i>SHELXL2014</i> (Sheldrick, 2015)
;
_computing_structure_refinement
;
<i>SHELXL2014</i> (Sheldrick, 2015)
;
_computing_structure_solution
;
<i>SHELXS2014</i> (Sheldrick, 2008)
;
_diffrn_ambient_temperature 298(2)
_diffrn_measured_fraction_theta_full 1.000
_diffrn_measured_fraction_theta_max 1.000
_diffrn_measurement_device_type 'Stoe Stadi4'
_diffrn_measurement_method '\w/2-\q scans'
_diffrn_radiation_type MoK\a
_diffrn_radiation_wavelength 0.71069
_diffrn_reflns_av_R_equivalents 0.0000
_diffrn_reflns_limit_h_max 12
_diffrn_reflns_limit_h_min -12
_diffrn_reflns_limit_k_max 15
_diffrn_reflns_limit_k_min -16
_diffrn_reflns_limit_l_max 17
_diffrn_reflns_limit_l_min 0
_diffrn_reflns_number 6797
_diffrn_reflns_theta_full 25.240
_diffrn_reflns_theta_max 26.485
_diffrn_reflns_theta_min 1.613
_diffrn_standards_decay_% 2.5
_diffrn_standards_interval_time 60
_diffrn_standards_number 3
_exptl_absorpt_coefficient_mu 7.421
_exptl_absorpt_correction_T_max 0.3778
_exptl_absorpt_correction_T_min 0.3010
_exptl_absorpt_correction_type empirical
_exptl_absorpt_process_details
;
(<i>X-SHAPE</i>; Stoe & Cie,1996)
;
_exptl_crystal_colour 'dark brown'
_exptl_crystal_density_diffrn 2.949
_exptl_crystal_description block
_exptl_crystal_F_000 1392
_exptl_crystal_size_max 0.21
_exptl_crystal_size_mid 0.19
_exptl_crystal_size_min 0.17
_refine_diff_density_max 1.297
_refine_diff_density_min -1.463
_refine_ls_extinction_coef 0.00505(13)
_refine_ls_extinction_expression Fc^*^=kFc[1+0.001xFc^2^\l^3^/sin(2\q)]^-1/4^
_refine_ls_extinction_method
;
<i>SHELXL2014</i> (Sheldrick, 2015)
;
_refine_ls_goodness_of_fit_ref 1.102
_refine_ls_hydrogen_treatment mixed
_refine_ls_matrix_type full
_refine_ls_number_parameters 526
_refine_ls_number_reflns 6797
_refine_ls_number_restraints 25
_refine_ls_restrained_S_all 1.105
_refine_ls_R_factor_all 0.0336
_refine_ls_R_factor_gt 0.0277
_refine_ls_shift/su_max 0.000
_refine_ls_shift/su_mean 0.000
_refine_ls_structure_factor_coef Fsqd
_refine_ls_weighting_details 'w=1/[\s^2^(Fo^2^)+(0.0277P)^2^+4.5476P] where P=(Fo^2^+2Fc^2^)/3'
_refine_ls_weighting_scheme calc
_refine_ls_wR_factor_gt 0.0612
_refine_ls_wR_factor_ref 0.0655
_reflns_number_gt 6242
_reflns_number_total 6797
_reflns_threshold_expression I>2\s(I)
_cod_data_source_file vn2093sup1.cf
_cod_data_source_block I
_cod_database_code 2240744
_shelx_space_group_comment
;
The symmetry employed for this shelxl refinement is uniquely defined
by the following loop, which should always be used as a source of
symmetry information in preference to the above space-group names.
They are only intended as comments.
;

loop_
_space_group_symop_operation_xyz
'x, y, z'
'-x, -y, -z'

loop_
_atom_site_type_symbol
_atom_site_label
_atom_site_fract_x
_atom_site_fract_y
_atom_site_fract_z
_atom_site_U_iso_or_equiv
_atom_site_adp_type
_atom_site_calc_flag
_atom_site_occupancy
Pt Pt1 0.07476(2) 0.66204(2) 0.15945(2) 0.01102(6) Uani d 1
V V1 0.08091(8) 0.74803(6) -0.03864(6) 0.01675(16) Uani d 1
V V2 0.05610(8) 0.57644(6) 0.35482(6) 0.01798(16) Uani d 1
V V3 0.36393(8) 0.67118(6) 0.46862(6) 0.01860(17) Uani d 1
V V4 0.38427(7) 0.76066(6) 0.27828(6) 0.01375(15) Uani d 1
V V5 0.38558(8) 0.84633(6) 0.08300(6) 0.01680(16) Uani d 1
V V6 0.15181(8) 0.90837(6) 0.19135(6) 0.01625(16) Uani d 1
V V7 0.14522(8) 0.82358(6) 0.38572(6) 0.01838(17) Uani d 1
V V8 0.28571(8) 0.50931(6) 0.24210(6) 0.01521(16) Uani d 1
V V9 0.30124(8) 0.59746(6) 0.04752(6) 0.01441(15) Uani d 1
K K1 0.19325(16) 0.94505(11) 0.81002(11) 0.0433(3) Uani d 1
K K2 0.32640(13) 0.27185(9) 0.99666(11) 0.0329(3) Uani d 1
K K3 0.29033(13) 0.19821(10) 0.25987(10) 0.0353(3) Uani d 1
K K4 0.1688(2) 0.15936(14) 0.5300(2) 0.0819(7) Uani d 1
K K5 0.33393(14) 0.48579(12) 0.61615(13) 0.0439(3) Uani d 1
O O1D 0.2234(3) 0.7454(2) 0.1318(2) 0.0148(6) Uani d 1
O O2D 0.2133(3) 0.6723(2) 0.2981(2) 0.0148(6) Uani d 1
O O3C 0.0321(3) 0.8071(2) 0.2320(2) 0.0156(6) Uani d 1
O O4C 0.1590(3) 0.5298(2) 0.1039(2) 0.0137(6) Uani d 1
O O5C 0.2793(3) 0.8770(2) 0.3209(2) 0.0165(6) Uani d 1
O O6C 0.3986(3) 0.6174(2) 0.2014(2) 0.0147(6) Uani d 1
O O7B -0.0627(3) 0.5793(3) 0.2053(3) 0.0159(6) Uani d 1
H H7 -0.086(8) 0.519(6) 0.152(6) 0.07(2) Uiso d 1
O O8B -0.0508(3) 0.6659(3) 0.0160(3) 0.0168(7) Uani d 1
H H8 -0.067(6) 0.609(5) -0.023(5) 0.021(15) Uiso d 1
O O9B 0.2105(3) 0.5994(3) 0.4730(3) 0.0202(7) Uani d 1
O O10B 0.4757(3) 0.7538(3) 0.3997(3) 0.0207(7) Uani d 1
O O11B 0.4856(3) 0.8317(3) 0.2321(3) 0.0179(7) Uani d 1
O O12B 0.2409(3) 0.8257(3) -0.0358(3) 0.0197(7) Uani d 1
O O13B 0.0439(3) 0.8680(2) 0.0548(3) 0.0182(7) Uani d 1
O O14B 0.3033(3) 0.9526(2) 0.1585(3) 0.0174(6) Uani d 1
O O15B 0.2871(3) 0.8035(3) 0.4919(3) 0.0215(7) Uani d 1
O O16B 0.0221(3) 0.7196(3) 0.3937(3) 0.0204(7) Uani d 1
O O17B 0.1402(3) 0.4691(2) 0.2815(3) 0.0176(6) Uani d 1
O O18B 0.4015(3) 0.5523(3) 0.3774(3) 0.0184(7) Uani d 1
O O19B 0.1590(3) 0.6178(2) -0.0635(2) 0.0158(6) Uani d 1
O O20B 0.4224(3) 0.7028(3) 0.0424(3) 0.0179(7) Uani d 1
O O21T -0.0224(4) 0.7505(3) -0.1503(3) 0.0270(8) Uani d 1
O O22T -0.0570(4) 0.5099(3) 0.3842(3) 0.0257(8) Uani d 1
O O23T 0.4743(4) 0.6778(3) 0.5812(3) 0.0287(8) Uani d 1
O O24T 0.5067(3) 0.9142(3) 0.0618(3) 0.0238(7) Uani d 1
O O25T 0.0976(4) 1.0199(3) 0.2403(3) 0.0245(7) Uani d 1
O O26T 0.0934(4) 0.9340(3) 0.4384(3) 0.0301(8) Uani d 1
O O27T 0.3379(4) 0.3970(3) 0.1941(3) 0.0237(7) Uani d 1
O O28T 0.3493(4) 0.4863(3) -0.0055(3) 0.0234(7) Uani d 1
O O1W 0.1060(6) 0.7552(4) 0.6420(4) 0.0514(12) Uani d 1
H H1A 0.154(8) 0.721(6) 0.681(5) 0.077 Uiso d 1
H H1B 0.133(8) 0.750(7) 0.589(4) 0.077 Uiso d 1
O O2W 0.3763(6) 0.9426(4) 0.6891(4) 0.0618(15) Uani d 1
H H2A 0.347(9) 0.908(6) 0.623(3) 0.093 Uiso d 1
H H2B 0.428(8) 0.997(5) 0.688(6) 0.093 Uiso d 1
O O3W 0.2228(5) 0.1440(4) 0.7752(6) 0.0660(17) Uani d 1
H H3A 0.143(5) 0.161(7) 0.775(8) 0.099 Uiso d 1
H H3B 0.268(7) 0.197(5) 0.770(8) 0.099 Uiso d 1
O O4W 0.2138(4) 0.0846(3) 0.0168(4) 0.0356(9) Uani d 1
H H4A 0.132(4) 0.097(5) 0.007(6) 0.053 Uiso d 1
H H4B 0.224(6) 0.029(4) 0.038(6) 0.053 Uiso d 1
O O5W 0.5107(5) 0.1657(4) 0.1656(4) 0.0495(12) Uani d 1
H H5A 0.550(8) 0.130(5) 0.210(4) 0.074 Uiso d 1
H H5B 0.481(8) 0.120(5) 0.106(3) 0.074 Uiso d 1
O O6W 0.3583(5) 0.0913(4) 0.4279(4) 0.0552(13) Uani d 1
H H6A 0.3463 0.0134 0.4006 0.083 Uiso calc 1
H H6B 0.4520 0.1148 0.4737 0.083 Uiso calc 1
O O7W 0.3045(5) 0.3465(4) 0.7411(4) 0.0471(12) Uani d 1
H H7A 0.242(5) 0.367(6) 0.769(6) 0.071 Uiso d 1
H H7B 0.373(5) 0.394(5) 0.774(6) 0.071 Uiso d 1
O O8W 0.3022(6) 0.6482(5) 0.7759(4) 0.0634(15) Uani d 1
H H8A 0.375(6) 0.694(6) 0.797(6) 0.095 Uiso d 1
H H8B 0.287(9) 0.645(7) 0.834(4) 0.095 Uiso d 1
O O9W 0.1770(7) 0.3233(4) 0.4164(5) 0.0629(15) Uani d 1
H H9A 0.265(3) 0.341(8) 0.444(7) 0.094 Uiso d 1
H H9B 0.159(8) 0.357(7) 0.368(5) 0.094 Uiso d 1

loop_
_atom_site_aniso_label
_atom_site_aniso_U_11
_atom_site_aniso_U_22
_atom_site_aniso_U_33
_atom_site_aniso_U_12
_atom_site_aniso_U_13
_atom_site_aniso_U_23
Pt1 0.00977(9) 0.00941(9) 0.01224(9) -0.00006(5) 0.00238(6) 0.00097(6)
V1 0.0165(4) 0.0157(4) 0.0161(4) 0.0005(3) 0.0017(3) 0.0046(3)
V2 0.0159(4) 0.0202(4) 0.0177(4) -0.0023(3) 0.0051(3) 0.0053(3)
V3 0.0183(4) 0.0199(4) 0.0148(4) -0.0021(3) 0.0010(3) 0.0047(3)
V4 0.0120(3) 0.0126(3) 0.0144(4) -0.0016(3) 0.0020(3) 0.0019(3)
V5 0.0162(4) 0.0151(4) 0.0194(4) -0.0013(3) 0.0058(3) 0.0050(3)
V6 0.0182(4) 0.0106(3) 0.0187(4) 0.0017(3) 0.0048(3) 0.0022(3)
V7 0.0231(4) 0.0151(4) 0.0160(4) 0.0024(3) 0.0076(3) 0.0000(3)
V8 0.0168(4) 0.0121(3) 0.0162(4) 0.0025(3) 0.0041(3) 0.0036(3)
V9 0.0158(4) 0.0120(3) 0.0157(4) 0.0015(3) 0.0060(3) 0.0026(3)
K1 0.0556(9) 0.0407(7) 0.0386(7) 0.0112(6) 0.0207(7) 0.0109(6)
K2 0.0380(7) 0.0222(6) 0.0465(7) 0.0055(5) 0.0257(6) 0.0078(5)
K3 0.0327(6) 0.0355(7) 0.0352(7) -0.0054(5) 0.0075(5) 0.0090(5)
K4 0.1103(16) 0.0426(9) 0.1207(18) 0.0171(10) 0.0879(15) 0.0091(10)
K5 0.0328(7) 0.0496(8) 0.0667(10) 0.0148(6) 0.0246(7) 0.0346(7)
O1D 0.0146(15) 0.0120(14) 0.0172(16) -0.0012(12) 0.0047(12) 0.0033(12)
O2D 0.0153(15) 0.0137(15) 0.0126(15) -0.0033(12) 0.0026(12) 0.0010(12)
O3C 0.0157(15) 0.0128(15) 0.0167(16) 0.0019(12) 0.0059(12) -0.0007(12)
O4C 0.0136(14) 0.0106(14) 0.0153(15) 0.0004(11) 0.0036(12) 0.0017(12)
O5C 0.0169(15) 0.0136(15) 0.0161(15) 0.0002(12) 0.0028(12) 0.0012(12)
O6C 0.0128(14) 0.0135(15) 0.0153(15) -0.0002(12) 0.0012(12) 0.0030(12)
O7B 0.0159(15) 0.0150(16) 0.0159(16) 0.0004(12) 0.0051(13) 0.0022(13)
O8B 0.0147(15) 0.0162(17) 0.0156(16) -0.0006(13) -0.0005(13) 0.0031(14)
O9B 0.0221(17) 0.0206(17) 0.0169(16) -0.0022(13) 0.0055(13) 0.0040(13)
O10B 0.0194(16) 0.0191(16) 0.0205(17) -0.0027(13) 0.0026(13) 0.0044(13)
O11B 0.0142(15) 0.0180(16) 0.0204(17) -0.0025(12) 0.0038(13) 0.0049(13)
O12B 0.0243(17) 0.0174(16) 0.0179(16) -0.0010(13) 0.0055(14) 0.0069(13)
O13B 0.0162(15) 0.0129(15) 0.0236(17) 0.0007(12) 0.0031(13) 0.0050(13)
O14B 0.0187(16) 0.0124(15) 0.0210(17) -0.0007(12) 0.0061(13) 0.0041(13)
O15B 0.0273(18) 0.0197(17) 0.0141(16) -0.0007(14) 0.0062(14) -0.0017(13)
O16B 0.0226(17) 0.0192(16) 0.0204(17) 0.0025(13) 0.0107(14) 0.0018(13)
O17B 0.0190(16) 0.0142(15) 0.0185(16) -0.0015(12) 0.0049(13) 0.0039(13)
O18B 0.0169(15) 0.0173(16) 0.0185(16) 0.0016(12) 0.0009(13) 0.0052(13)
O19B 0.0167(15) 0.0144(15) 0.0138(15) 0.0029(12) 0.0022(12) 0.0014(12)
O20B 0.0180(16) 0.0178(16) 0.0200(17) 0.0031(13) 0.0085(13) 0.0054(13)
O21T 0.0298(19) 0.0255(18) 0.0220(18) 0.0016(15) 0.0007(15) 0.0075(15)
O22T 0.0233(18) 0.0306(19) 0.0266(19) -0.0029(15) 0.0109(15) 0.0106(15)
O23T 0.0287(19) 0.033(2) 0.0186(18) -0.0072(16) -0.0024(15) 0.0079(15)
O24T 0.0224(17) 0.0224(17) 0.0281(19) -0.0033(14) 0.0091(15) 0.0086(15)
O25T 0.0245(18) 0.0164(16) 0.032(2) 0.0048(14) 0.0081(15) 0.0041(14)
O26T 0.039(2) 0.0213(18) 0.029(2) 0.0061(16) 0.0154(17) -0.0020(15)
O27T 0.0264(18) 0.0180(17) 0.0283(19) 0.0074(14) 0.0085(15) 0.0077(14)
O28T 0.0278(18) 0.0164(16) 0.0277(19) 0.0037(14) 0.0130(15) 0.0034(14)
O1W 0.066(3) 0.050(3) 0.041(3) 0.008(2) 0.025(3) 0.007(2)
O2W 0.080(4) 0.056(3) 0.035(3) -0.024(3) 0.017(3) -0.010(2)
O3W 0.028(2) 0.058(3) 0.126(5) 0.013(2) 0.028(3) 0.044(4)
O4W 0.028(2) 0.035(2) 0.054(3) 0.0107(17) 0.0133(19) 0.027(2)
O5W 0.052(3) 0.041(3) 0.049(3) -0.008(2) 0.013(2) 0.004(2)
O6W 0.051(3) 0.034(2) 0.056(3) -0.011(2) 0.003(2) -0.014(2)
O7W 0.030(2) 0.043(3) 0.078(4) 0.0107(19) 0.023(2) 0.025(2)
O8W 0.080(4) 0.066(4) 0.042(3) -0.016(3) 0.028(3) 0.002(3)
O9W 0.095(4) 0.051(3) 0.056(3) 0.025(3) 0.029(3) 0.028(3)

loop_
_atom_type_symbol
_atom_type_description
_atom_type_scat_dispersion_real
_atom_type_scat_dispersion_imag
_atom_type_scat_source
V V 0.3005 0.5294 'International Tables Vol C Tables 4.2.6.8 and 6.1.1.4'
O O 0.0106 0.0060 'International Tables Vol C Tables 4.2.6.8 and 6.1.1.4'
Pt Pt -1.7033 8.3905 'International Tables Vol C Tables 4.2.6.8 and 6.1.1.4'
K K 0.2009 0.2494 'International Tables Vol C Tables 4.2.6.8 and 6.1.1.4'
H H 0.0000 0.0000 'International Tables Vol C Tables 4.2.6.8 and 6.1.1.4'

loop_
_geom_angle_atom_site_label_1
_geom_angle_atom_site_label_2
_geom_angle_atom_site_label_3
_geom_angle_site_symmetry_1
_geom_angle_site_symmetry_3
_geom_angle
O1D Pt1 O2D . . 84.61(12)
O1D Pt1 O4C . . 85.94(12)
O2D Pt1 O4C . . 85.94(12)
O1D Pt1 O3C . . 85.44(12)
O2D Pt1 O3C . . 84.79(12)
O4C Pt1 O3C . . 167.89(12)
O1D Pt1 O8B . . 88.49(13)
O2D Pt1 O8B . . 172.89(13)
O4C Pt1 O8B . . 95.27(13)
O3C Pt1 O8B . . 92.99(13)
O1D Pt1 O7B . . 173.32(13)
O2D Pt1 O7B . . 88.75(12)
O4C Pt1 O7B . . 94.36(12)
O3C Pt1 O7B . . 93.22(13)
O8B Pt1 O7B . . 98.12(13)
O1D Pt1 V6 . . 46.91(9)
O2D Pt1 V6 . . 88.79(9)
O4C Pt1 V6 . . 132.85(9)
O3C Pt1 V6 . . 39.21(9)
O8B Pt1 V6 . . 85.25(10)
O7B Pt1 V6 . . 132.36(9)
O1D Pt1 V8 . . 89.65(9)
O2D Pt1 V8 . . 46.63(9)
O4C Pt1 V8 . . 40.00(9)
O3C Pt1 V8 . . 131.42(9)
O8B Pt1 V8 . . 135.22(10)
O7B Pt1 V8 . . 86.34(9)
V6 Pt1 V8 . . 123.63(2)
O1D Pt1 V9 . . 46.16(9)
O2D Pt1 V9 . . 89.07(9)
O4C Pt1 V9 . . 40.35(9)
O3C Pt1 V9 . . 131.59(9)
O8B Pt1 V9 . . 87.36(10)
O7B Pt1 V9 . . 134.69(9)
V6 Pt1 V9 . . 92.83(2)
V8 Pt1 V9 . . 60.54(2)
O1D Pt1 V7 . . 88.61(9)
O2D Pt1 V7 . . 45.87(9)
O4C Pt1 V7 . . 131.81(9)
O3C Pt1 V7 . . 39.46(9)
O8B Pt1 V7 . . 132.43(10)
O7B Pt1 V7 . . 86.22(9)
V6 Pt1 V7 . . 59.41(2)
V8 Pt1 V7 . . 92.22(2)
V9 Pt1 V7 . . 122.21(2)
O1D Pt1 V4 . . 42.45(9)
O2D Pt1 V4 . . 42.16(9)
O4C Pt1 V4 . . 84.02(8)
O3C Pt1 V4 . . 83.88(9)
O8B Pt1 V4 . . 130.94(9)
O7B Pt1 V4 . . 130.91(9)
V6 Pt1 V4 . . 62.06(2)
V8 Pt1 V4 . . 61.58(2)
V9 Pt1 V4 . . 61.05(2)
V7 Pt1 V4 . . 61.17(2)
O1D Pt1 V2 . . 133.30(9)
O2D Pt1 V2 . . 48.70(9)
O4C Pt1 V2 . . 90.75(9)
O3C Pt1 V2 . . 88.98(9)
O8B Pt1 V2 . . 138.14(9)
O7B Pt1 V2 . . 40.05(9)
V6 Pt1 V2 . . 119.45(2)
V8 Pt1 V2 . . 60.73(2)
V9 Pt1 V2 . . 121.27(2)
V7 Pt1 V2 . . 60.08(2)
V4 Pt1 V2 . . 90.86(2)
O21T V1 O12B . . 102.27(17)
O21T V1 O13B . . 102.73(17)
O12B V1 O13B . . 90.13(14)
O21T V1 O19B . . 105.72(16)
O12B V1 O19B . . 91.05(14)
O13B V1 O19B . . 150.57(14)
O21T V1 O8B . . 99.44(16)
O12B V1 O8B . . 158.14(14)
O13B V1 O8B . . 82.64(14)
O19B V1 O8B . . 85.45(14)
O21T V1 O1D . . 176.60(16)
O12B V1 O1D . . 80.42(12)
O13B V1 O1D . . 75.06(12)
O19B V1 O1D . . 76.16(12)
O8B V1 O1D . . 77.79(12)
O22T V2 O9B . . 103.62(17)
O22T V2 O16B . . 104.45(17)
O9B V2 O16B . . 91.43(15)
O22T V2 O17B . . 104.04(17)
O9B V2 O17B . . 88.97(14)
O16B V2 O17B . . 150.56(14)
O22T V2 O7B . . 97.56(16)
O9B V2 O7B . . 158.78(14)
O16B V2 O7B . . 84.50(14)
O17B V2 O7B . . 84.59(13)
O22T V2 O2D . . 175.77(15)
O9B V2 O2D . . 80.53(13)
O16B V2 O2D . . 76.07(13)
O17B V2 O2D . . 74.97(12)
O7B V2 O2D . . 78.27(11)
O23T V3 O9B . . 104.10(17)
O23T V3 O18B . . 104.12(17)
O9B V3 O18B . . 92.55(15)
O23T V3 O15B . . 103.56(18)
O9B V3 O15B . . 90.80(15)
O18B V3 O15B . . 150.37(14)
O23T V3 O10B . . 101.92(16)
O9B V3 O10B . . 153.94(14)
O18B V3 O10B . . 82.41(14)
O15B V3 O10B . . 81.76(14)
O23T V3 O2D . . 174.90(16)
O9B V3 O2D . . 80.92(13)
O18B V3 O2D . . 76.28(12)
O15B V3 O2D . . 75.21(12)
O10B V3 O2D . . 73.04(12)
O10B V4 O11B . . 108.05(16)
O10B V4 O6C . . 98.10(15)
O11B V4 O6C . . 99.13(15)
O10B V4 O5C . . 98.12(15)
O11B V4 O5C . . 96.71(15)
O6C V4 O5C . . 152.55(13)
O10B V4 O2D . . 87.63(14)
O11B V4 O2D . . 164.23(14)
O6C V4 O2D . . 79.74(12)
O5C V4 O2D . . 78.95(12)
O10B V4 O1D . . 164.37(14)
O11B V4 O1D . . 87.58(14)
O6C V4 O1D . . 79.38(12)
O5C V4 O1D . . 79.03(12)
O2D V4 O1D . . 76.74(12)
O24T V5 O12B . . 104.93(17)
O24T V5 O20B . . 103.26(16)
O12B V5 O20B . . 91.36(15)
O24T V5 O14B . . 103.76(16)
O12B V5 O14B . . 91.43(15)
O20B V5 O14B . . 151.11(14)
O24T V5 O11B . . 100.00(16)
O12B V5 O11B . . 155.07(14)
O20B V5 O11B . . 82.61(14)
O14B V5 O11B . . 82.82(14)
O24T V5 O1D . . 173.91(15)
O12B V5 O1D . . 81.14(13)
O20B V5 O1D . . 75.91(12)
O14B V5 O1D . . 76.13(12)
O11B V5 O1D . . 73.92(11)
O25T V6 O13B . . 103.58(16)
O25T V6 O14B . . 103.90(16)
O13B V6 O14B . . 94.04(15)
O25T V6 O3C . . 97.90(16)
O13B V6 O3C . . 91.22(14)
O14B V6 O3C . . 155.66(14)
O25T V6 O5C . . 102.60(16)
O13B V6 O5C . . 152.25(14)
O14B V6 O5C . . 88.47(14)
O3C V6 O5C . . 76.20(13)
O25T V6 O1D . . 175.51(15)
O13B V6 O1D . . 78.63(13)
O14B V6 O1D . . 79.71(12)
O3C V6 O1D . . 78.07(12)
O5C V6 O1D . . 74.63(12)
O26T V7 O15B . . 103.92(18)
O26T V7 O16B . . 102.74(18)
O15B V7 O16B . . 95.34(16)
O26T V7 O5C . . 102.03(17)
O15B V7 O5C . . 89.99(14)
O16B V7 O5C . . 152.57(14)
O26T V7 O3C . . 98.14(17)
O15B V7 O3C . . 155.92(14)
O16B V7 O3C . . 89.04(14)
O5C V7 O3C . . 75.93(13)
O26T V7 O2D . . 175.00(16)
O15B V7 O2D . . 80.25(13)
O16B V7 O2D . . 79.42(13)
O5C V7 O2D . . 75.00(12)
O3C V7 O2D . . 77.31(12)
O27T V8 O17B . . 104.28(16)
O27T V8 O18B . . 102.86(16)
O17B V8 O18B . . 94.12(15)
O27T V8 O6C . . 101.85(16)
O17B V8 O6C . . 152.21(14)
O18B V8 O6C . . 89.12(14)
O27T V8 O4C . . 98.38(15)
O17B V8 O4C . . 91.54(13)
O18B V8 O4C . . 155.90(13)
O6C V8 O4C . . 75.36(12)
O27T V8 O2D . . 175.32(15)
O17B V8 O2D . . 78.97(13)
O18B V8 O2D . . 80.09(13)
O6C V8 O2D . . 74.42(12)
O4C V8 O2D . . 78.04(11)
O28T V9 O20B . . 105.26(16)
O28T V9 O19B . . 102.34(16)
O20B V9 O19B . . 94.63(14)
O28T V9 O6C . . 102.11(16)
O20B V9 O6C . . 90.31(14)
O19B V9 O6C . . 152.78(13)
O28T V9 O4C . . 96.57(15)
O20B V9 O4C . . 156.16(14)
O19B V9 O4C . . 89.88(13)
O6C V9 O4C . . 75.62(12)
O28T V9 O1D . . 174.17(15)
O20B V9 O1D . . 80.02(13)
O19B V9 O1D . . 79.42(12)
O6C V9 O1D . . 75.11(12)
O4C V9 O1D . . 77.82(11)
V5 V1 Pt1 . . 87.93(2)
V5 V1 V6 . . 60.31(2)
Pt1 V1 V6 . . 58.97(2)
V5 V1 V9 . . 60.15(2)
Pt1 V1 V9 . . 59.27(2)
V6 V1 V9 . . 90.89(3)
V5 V1 V4 . . 43.54(2)
Pt1 V1 V4 . . 44.385(15)
V6 V1 V4 . . 45.82(2)
V9 V1 V4 . . 45.099(19)
V3 V2 V7 . . 60.71(3)
V3 V2 Pt1 . . 88.53(3)
V7 V2 Pt1 . . 59.81(2)
V3 V2 V8 . . 59.96(3)
V7 V2 V8 . . 91.11(3)
Pt1 V2 V8 . . 59.15(2)
V3 V2 V4 . . 43.98(2)
V7 V2 V4 . . 45.49(2)
Pt1 V2 V4 . . 44.562(14)
V8 V2 V4 . . 45.641(19)
V3 V2 V1 . . 89.54(2)
V7 V2 V1 . . 59.98(2)
Pt1 V2 V1 . . 1.113(10)
V8 V2 V1 . . 60.11(2)
V4 V2 V1 . . 45.564(14)
V2 V3 V4 . . 92.11(3)
V2 V3 V8 . . 60.89(3)
V4 V3 V8 . . 61.69(3)
V2 V3 V7 . . 60.19(3)
V4 V3 V7 . . 61.23(2)
V8 V3 V7 . . 91.34(3)
V5 V4 Pt1 . . 88.17(2)
V3 V4 Pt1 . . 88.48(2)
V5 V4 V9 . . 60.06(2)
V3 V4 V9 . . 118.47(3)
Pt1 V4 V9 . . 59.155(19)
V5 V4 V7 . . 117.42(3)
V3 V4 V7 . . 60.12(3)
Pt1 V4 V7 . . 59.28(2)
V9 V4 V7 . . 118.44(3)
V5 V4 V8 . . 118.99(3)
V3 V4 V8 . . 59.49(2)
Pt1 V4 V8 . . 58.745(19)
V9 V4 V8 . . 58.98(2)
V7 V4 V8 . . 89.47(3)
V4 V5 V1 . . 92.76(3)
V4 V5 V9 . . 61.29(2)
V1 V5 V9 . . 60.86(2)
V4 V5 V6 . . 62.06(2)
V1 V5 V6 . . 60.78(3)
V9 V5 V6 . . 91.58(3)
V4 V5 Pt1 . . 46.338(17)
V1 V5 Pt1 . . 46.428(18)
V9 V5 Pt1 . . 45.928(17)
V6 V5 Pt1 . . 45.659(17)
V7 V6 Pt1 . . 60.72(2)
V7 V6 V5 . . 118.88(3)
Pt1 V6 V5 . . 87.85(2)
V7 V6 V1 . . 120.95(3)
Pt1 V6 V1 . . 60.23(2)
V5 V6 V1 . . 58.91(2)
V6 V7 V3 . . 120.25(3)
Pt1 V7 V3 . . 87.79(2)
V2 V7 V3 . . 59.10(2)
V6 V7 V4 . . 61.64(2)
Pt1 V7 V4 . . 59.55(2)
V2 V7 V4 . . 89.94(3)
V3 V7 V4 . . 58.66(2)
Pt1 V8 V3 . . 88.63(2)
Pt1 V8 V9 . . 59.88(2)
V3 V8 V9 . . 119.00(3)
V3 V8 V2 . . 59.15(2)
V9 V8 V2 . . 120.00(3)
V3 V8 V4 . . 58.82(2)
V9 V8 V4 . . 60.19(2)
V2 V8 V4 . . 89.43(3)
Pt1 V9 V8 . . 59.58(2)
Pt1 V9 V5 . . 87.73(2)
V8 V9 V5 . . 119.42(3)
Pt1 V9 V1 . . 60.07(2)
V8 V9 V1 . . 119.64(3)
V5 V9 V1 . . 58.99(2)
Pt1 V9 V4 . . 59.80(2)
V8 V9 V4 . . 60.83(2)
V5 V9 V4 . . 58.65(2)
V1 V9 V4 . . 90.08(3)
O3W K1 O2W 1_565 . 71.45(18)
O3W K1 O1W 1_565 . 122.0(2)
O2W K1 O1W . . 73.89(15)
O3W K1 O12B 1_565 1_556 145.45(18)
O2W K1 O12B . 1_556 118.85(16)
O1W K1 O12B . 1_556 92.12(13)
O3W K1 O4W 1_565 1_566 78.75(18)
O2W K1 O4W . 1_566 128.72(14)
O1W K1 O4W . 1_566 155.55(14)
O12B K1 O4W 1_556 1_566 69.55(10)
O3W K1 O25T 1_565 2_576 82.50(12)
O2W K1 O25T . 2_576 129.92(16)
O1W K1 O25T . 2_576 85.91(13)
O12B K1 O25T 1_556 2_576 106.98(11)
O4W K1 O25T 1_566 2_576 84.34(11)
O3W K1 O24T 1_565 2_676 65.13(14)
O2W K1 O24T . 2_676 65.37(12)
O1W K1 O24T . 2_676 133.36(13)
O12B K1 O24T 1_556 2_676 88.44(10)
O4W K1 O24T 1_566 2_676 64.45(10)
O25T K1 O24T 2_576 2_676 138.04(10)
O3W K1 O5W 1_565 2_666 110.45(14)
O2W K1 O5W . 2_666 51.31(16)
O1W K1 O5W . 2_666 79.54(14)
O12B K1 O5W 1_556 2_666 67.77(12)
O4W K1 O5W 1_566 2_666 106.58(12)
O25T K1 O5W 2_576 2_666 164.20(12)
O24T K1 O5W 2_676 2_666 57.73(10)
O4W K2 O27T 1_556 1_556 96.79(13)
O4W K2 O28T 1_556 1_556 157.70(12)
O27T K2 O28T 1_556 1_556 71.43(10)
O4W K2 O20B 1_556 2_666 124.36(11)
O27T K2 O20B 1_556 2_666 110.65(11)
O28T K2 O20B 1_556 2_666 77.91(10)
O4W K2 O8B 1_556 2_566 82.79(11)
O27T K2 O8B 1_556 2_566 73.02(10)
O28T K2 O8B 1_556 2_566 75.73(10)
O20B K2 O8B 2_666 2_566 150.46(10)
O4W K2 O3W 1_556 . 78.19(15)
O27T K2 O3W 1_556 . 162.23(13)
O28T K2 O3W 1_556 . 107.12(13)
O20B K2 O3W 2_666 . 85.81(12)
O8B K2 O3W 2_566 . 89.37(12)
O4W K2 O24T 1_556 2_666 69.29(11)
O27T K2 O24T 1_556 2_666 128.86(11)
O28T K2 O24T 1_556 2_666 132.88(10)
O20B K2 O24T 2_666 2_666 55.63(9)
O8B K2 O24T 2_566 2_666 145.32(10)
O3W K2 O24T . 2_666 65.65(11)
O4W K2 O5W 1_556 1_556 63.16(12)
O27T K2 O5W 1_556 1_556 72.57(12)
O28T K2 O5W 1_556 1_556 126.96(12)
O20B K2 O5W 2_666 1_556 79.90(12)
O8B K2 O5W 2_566 1_556 127.23(12)
O3W K2 O5W . 1_556 118.55(13)
O24T K2 O5W 2_666 1_556 57.03(11)
O23T K3 O25T 2_666 1_545 136.47(11)
O23T K3 O5W 2_666 . 75.77(13)
O25T K3 O5W 1_545 . 120.42(12)
O23T K3 O6W 2_666 . 72.84(12)
O25T K3 O6W 1_545 . 64.17(12)
O5W K3 O6W . . 104.30(15)
O23T K3 O9W 2_666 . 76.16(15)
O25T K3 O9W 1_545 . 87.40(14)
O5W K3 O9W . . 150.12(16)
O6W K3 O9W . . 76.75(14)
O23T K3 O21T 2_666 2_565 133.79(11)
O25T K3 O21T 1_545 2_565 74.44(10)
O5W K3 O21T . 2_565 123.14(14)
O6W K3 O21T . 2_565 128.44(13)
O9W K3 O21T . 2_565 71.85(14)
O23T K3 O27T 2_666 . 74.05(10)
O25T K3 O27T 1_545 . 146.54(11)
O5W K3 O27T . . 73.96(12)
O6W K3 O27T . . 146.13(12)
O9W K3 O27T . . 88.67(13)
O21T K3 O27T 2_565 . 72.77(10)
O23T K3 O4W 2_666 . 136.36(11)
O25T K3 O4W 1_545 . 78.53(11)
O5W K3 O4W . . 61.86(12)
O6W K3 O4W . . 125.62(12)
O9W K3 O4W . . 141.67(15)
O21T K3 O4W 2_565 . 70.07(10)
O27T K3 O4W . . 84.26(10)
O23T K3 O14B 2_666 1_545 119.30(11)
O25T K3 O14B 1_545 1_545 53.38(9)
O5W K3 O14B . 1_545 67.26(11)
O6W K3 O14B . 1_545 72.00(11)
O9W K3 O14B . 1_545 137.58(13)
O21T K3 O14B 2_565 1_545 106.80(10)
O27T K3 O14B . 1_545 132.52(10)
O4W K3 O14B . 1_545 53.88(9)
O6W K4 O16B . 2_566 162.73(15)
O6W K4 O26T . 1_545 73.88(13)
O16B K4 O26T 2_566 1_545 118.24(13)
O6W K4 O9W . . 78.81(17)
O16B K4 O9W 2_566 . 83.95(15)
O26T K4 O9W 1_545 . 126.27(17)
O6W K4 O26T . 2_566 138.56(13)
O16B K4 O26T 2_566 2_566 54.50(10)
O26T K4 O26T 1_545 2_566 64.75(12)
O9W K4 O26T . 2_566 124.14(16)
O6W K4 O7W . . 111.55(14)
O16B K4 O7W 2_566 . 65.92(11)
O26T K4 O7W 1_545 . 146.61(15)
O9W K4 O7W . . 86.49(16)
O26T K4 O7W 2_566 . 104.46(12)
O6W K4 O3W . . 118.81(16)
O16B K4 O3W 2_566 . 74.21(12)
O26T K4 O3W 1_545 . 95.01(14)
O9W K4 O3W . . 138.71(17)
O26T K4 O3W 2_566 . 68.97(12)
O7W K4 O3W . . 52.73(14)
O8W K5 O18B . 2_666 116.68(16)
O8W K5 O9B . . 88.96(16)
O18B K5 O9B 2_666 . 115.20(11)
O8W K5 O7W . . 86.37(17)
O18B K5 O7W 2_666 . 94.58(12)
O9B K5 O7W . . 148.49(12)
O8W K5 O22T . 2_566 67.49(15)
O18B K5 O22T 2_666 2_566 170.27(11)
O9B K5 O22T . 2_566 72.81(10)
O7W K5 O22T . 2_566 76.63(12)
O8W K5 O9W . . 142.73(18)
O18B K5 O9W 2_666 . 100.56(14)
O9B K5 O9W . . 73.02(12)
O7W K5 O9W . . 92.42(15)
O22T K5 O9W 2_566 . 75.98(14)
O8W K5 O23T . . 78.72(14)
O18B K5 O23T 2_666 . 71.86(10)
O9B K5 O23T . . 55.51(10)
O7W K5 O23T . . 152.01(14)
O22T K5 O23T 2_566 . 117.87(11)
O9W K5 O23T . . 113.75(13)
Pt1 O1D V4 . . 99.17(13)
Pt1 O1D V9 . . 94.73(12)
V4 O1D V9 . . 92.37(12)
Pt1 O1D V6 . . 93.70(12)
V4 O1D V6 . . 93.47(12)
V9 O1D V6 . . 168.86(15)
Pt1 O1D V1 . . 92.47(12)
V4 O1D V1 . . 168.36(15)
V9 O1D V1 . . 86.35(11)
V6 O1D V1 . . 86.01(10)
Pt1 O1D V5 . . 174.40(16)
V4 O1D V5 . . 86.40(11)
V9 O1D V5 . . 85.49(10)
V6 O1D V5 . . 85.42(10)
V1 O1D V5 . . 81.96(10)
Pt1 O2D V4 . . 99.47(13)
Pt1 O2D V7 . . 95.20(12)
V4 O2D V7 . . 93.10(11)
Pt1 O2D V8 . . 94.04(12)
V4 O2D V8 . . 93.16(12)
V7 O2D V8 . . 167.84(15)
Pt1 O2D V2 . . 92.35(11)
V4 O2D V2 . . 168.17(15)
V7 O2D V2 . . 85.63(11)
V8 O2D V2 . . 86.10(10)
Pt1 O2D V3 . . 173.86(16)
V4 O2D V3 . . 86.57(10)
V7 O2D V3 . . 85.52(10)
V8 O2D V3 . . 84.47(10)
V2 O2D V3 . . 81.61(10)
V6 O3C Pt1 . . 101.52(13)
V6 O3C V7 . . 99.96(13)
Pt1 O3C V7 . . 101.69(14)
Pt1 O4C V8 . . 100.70(13)
Pt1 O4C V9 . . 100.45(13)
V8 O4C V9 . . 100.37(13)
V4 O5C V7 . . 109.01(15)
V4 O5C V6 . . 109.70(15)
V7 O5C V6 . . 101.51(14)
V4 O6C V9 . . 109.15(14)
V4 O6C V8 . . 108.85(15)
V9 O6C V8 . . 103.00(13)
Pt1 O7B V2 . . 100.62(13)
Pt1 O8B V1 . . 101.22(14)
V4 O10B V3 . . 112.76(17)
V4 O11B V5 . . 112.09(16)
V5 O12B V1 . . 116.48(17)
V6 O13B V1 . . 119.14(17)
V6 O14B V5 . . 117.51(16)
V7 O15B V3 . . 117.70(17)
V7 O16B V2 . . 117.32(17)
V8 O17B V2 . . 118.96(16)
V8 O18B V3 . . 117.66(17)
V9 O19B V1 . . 116.70(16)
V9 O20B V5 . . 117.45(17)
H1A O1W H1B . . 109(5)
H2A O2W H2B . . 102(4)
H3A O3W H3B . . 107(5)
H4A O4W H4B . . 109(4)
H5A O5W H5B . . 106(4)
H6A O6W H6B . . 109.4
H7A O7W H7B . . 105(4)
H8A O8W H8B . . 103(4)
H9A O9W H9B . . 101(4)

loop_
_geom_bond_atom_site_label_1
_geom_bond_atom_site_label_2
_geom_bond_site_symmetry_2
_geom_bond_distance
Pt1 V6 . 3.1213(8)
Pt1 V8 . 3.1262(8)
Pt1 V9 . 3.1359(8)
Pt1 V7 . 3.1480(9)
Pt1 V4 . 3.1566(8)
Pt1 V2 . 3.1574(9)
V1 V5 . 3.1204(11)
V1 V6 . 3.1801(11)
V1 V9 . 3.1802(11)
V2 V3 . 3.1217(11)
V2 V7 . 3.1566(11)
V2 V8 . 3.1767(11)
V2 V4 . 4.4982(11)
V3 V4 . 3.1255(11)
V3 V8 . 3.1476(11)
V3 V7 . 3.1731(11)
V4 V5 . 3.1120(11)
V4 V9 . 3.1960(11)
V4 V7 . 3.2078(11)
V4 V8 . 3.2162(10)
V5 V9 . 3.1578(10)
V5 V6 . 3.1654(11)
V6 V7 . 3.1068(12)
V8 V9 . 3.1566(11)
Pt1 O1D . 1.985(3)
Pt1 O2D . 1.986(3)
Pt1 O4C . 2.015(3)
Pt1 O3C . 2.017(3)
Pt1 O8B . 2.027(3)
Pt1 O7B . 2.036(3)
V1 O21T . 1.598(3)
V1 O12B . 1.857(3)
V1 O13B . 1.876(3)
V1 O19B . 1.880(3)
V1 O8B . 2.064(3)
V1 O1D . 2.377(3)
V2 O22T . 1.596(3)
V2 O9B . 1.862(3)
V2 O16B . 1.863(3)
V2 O17B . 1.885(3)
V2 O7B . 2.067(3)
V2 O2D . 2.374(3)
V3 O23T . 1.608(3)
V3 O9B . 1.800(3)
V3 O18B . 1.853(3)
V3 O15B . 1.895(3)
V3 O10B . 2.064(3)
V3 O2D . 2.403(3)
V4 O10B . 1.681(3)
V4 O11B . 1.685(3)
V4 O6C . 1.921(3)
V4 O5C . 1.943(3)
V4 O2D . 2.148(3)
V4 O1D . 2.158(3)
V5 O24T . 1.607(3)
V5 O12B . 1.813(3)
V5 O20B . 1.878(3)
V5 O14B . 1.879(3)
V5 O11B . 2.058(3)
V5 O1D . 2.381(3)
V6 O25T . 1.617(3)
V6 O13B . 1.812(3)
V6 O14B . 1.824(3)
V6 O3C . 2.014(3)
V6 O5C . 2.015(3)
V6 O1D . 2.284(3)
V7 O26T . 1.610(3)
V7 O15B . 1.812(3)
V7 O16B . 1.832(3)
V7 O5C . 1.997(3)
V7 O3C . 2.043(3)
V7 O2D . 2.269(3)
V8 O27T . 1.612(3)
V8 O17B . 1.803(3)
V8 O18B . 1.826(3)
V8 O6C . 2.033(3)
V8 O4C . 2.045(3)
V8 O2D . 2.278(3)
V9 O28T . 1.601(3)
V9 O20B . 1.816(3)
V9 O19B . 1.856(3)
V9 O6C . 2.001(3)
V9 O4C . 2.064(3)
V9 O1D . 2.270(3)
K1 O3W 1_565 2.725(5)
K1 O2W . 2.804(6)
K1 O1W . 2.827(5)
K1 O12B 1_556 2.830(3)
K1 O4W 1_566 2.903(5)
K1 O25T 2_576 2.924(4)
K1 O24T 2_676 3.267(4)
K1 O5W 2_666 3.351(6)
K2 O4W 1_556 2.722(4)
K2 O27T 1_556 2.753(4)
K2 O28T 1_556 2.760(3)
K2 O20B 2_666 2.772(3)
K2 O8B 2_566 2.917(3)
K2 O3W . 2.936(7)
K2 O24T 2_666 3.069(4)
K2 O5W 1_556 3.156(5)
K3 O23T 2_666 2.844(4)
K3 O25T 1_545 2.860(4)
K3 O5W . 2.876(5)
K3 O6W . 2.878(6)
K3 O9W . 2.890(6)
K3 O21T 2_565 2.904(4)
K3 O27T . 2.960(4)
K3 O4W . 3.139(5)
K3 O14B 1_545 3.151(3)
K4 O6W . 2.733(5)
K4 O16B 2_566 2.806(4)
K4 O26T 1_545 2.841(4)
K4 O9W . 2.904(5)
K4 O26T 2_566 3.055(4)
K4 O7W . 3.187(6)
K4 O3W . 3.284(7)
K5 O8W . 2.734(6)
K5 O18B 2_666 2.736(3)
K5 O9B . 2.764(4)
K5 O7W . 2.803(5)
K5 O22T 2_566 2.817(4)
K5 O9W . 2.982(7)
K5 O23T . 2.996(4)
O7B H7 . 0.90(8)
O8B H8 . 0.77(6)
O1W H1A . 0.84(3)
O1W H1B . 0.83(3)
O2W H2A . 0.87(3)
O2W H2B . 0.86(3)
O3W H3A . 0.84(3)
O3W H3B . 0.83(3)
O4W H4A . 0.83(3)
O4W H4B . 0.83(3)
O5W H5A . 0.87(3)
O5W H5B . 0.84(3)
O6W H6A . 0.9700
O6W H6B . 0.9700
O7W H7A . 0.85(3)
O7W H7B . 0.84(3)
O8W H8A . 0.86(3)
O8W H8B . 0.86(3)
O9W H9A . 0.87(3)
O9W H9B . 0.85(3)

loop_
_geom_hbond_atom_site_label_D
_geom_hbond_atom_site_label_H
_geom_hbond_atom_site_label_A
_geom_hbond_site_symmetry_A
_geom_hbond_distance_DH
_geom_hbond_distance_HA
_geom_hbond_distance_DA
_geom_hbond_angle_DHA
O7B H7 O19B 2_565 0.90(8) 1.86(8) 2.738(4) 164(8)
O8B H8 O4C 2_565 0.77(6) 1.90(6) 2.645(5) 161(6)
O1W H1B O9B . 0.83(3) 2.50(6) 3.127(6) 133(7)
O1W H1A O8W . 0.84(3) 2.10(3) 2.930(9) 170(8)
O2W H2A O15B . 0.87(3) 1.88(3) 2.728(6) 166(8)
O2W H2B O11B 2_676 0.86(3) 2.23(5) 2.975(6) 145(8)
O3W H3A O3C 2_566 0.84(3) 1.83(3) 2.673(5) 177(10)
O3W H3B O7W . 0.83(3) 2.09(5) 2.875(7) 158(8)
O4W H4A O13B 2_565 0.83(3) 1.88(3) 2.680(5) 162(7)
O4W H4B O14B 1_545 0.83(3) 2.10(4) 2.850(5) 151(7)
O5W H5A O2W 2_666 0.87(3) 1.84(3) 2.710(8) 175(8)
O5W H5B O24T 2_665 0.84(3) 2.26(5) 2.972(6) 142(7)
O6W H6A O5C 1_545 0.97 1.81 2.755(5) 162.7
O6W H6B O10B 2_666 0.97 2.04 2.755(5) 129.0
O7W H7A O7B 2_566 0.85(3) 2.07(4) 2.891(5) 163(8)
O7W H7B O6C 2_666 0.84(3) 2.27(6) 2.885(5) 130(6)
O8W H8A O5W 2_666 0.86(3) 1.98(5) 2.795(7) 159(10)
O8W H8B O19B 1_556 0.86(3) 2.22(4) 3.031(6) 156(8)

_cod_database_fobs_code 2240744
